data_2233090
loop_
_publ_author_name
'Wang, Hua'
'Mei, Peng'
'Chu, Wen-Yi'
'Sun, Zhi-Zhong'
'Hou, Yan-Jun'

_publ_section_title
;
 3a,11b-Dihydroxy-3a,11b-dihydro-1<i>H</i>-imidazo[4,5-<i>f</i>][1,10]phenanthroline-2(3<i>H</i>)-thione
;
_journal_coeditor_code BQ2329
_journal_issue 1
_journal_name_full 'Acta Crystallographica Section E'
_journal_page_first o208
_journal_paper_doi 10.1107/S1600536811053967
_journal_volume 68
_journal_year 2012
_chemical_formula_iupac 'C13 H10 N4 O2 S'
_chemical_formula_moiety 'C13 H10 N4 O2 S'
_chemical_formula_sum 'C13 H10 N4 O2 S'
_chemical_formula_weight 286.31
_chemical_name_common
;
3a,11b-Dihydroxy-3a,11b-dihydro-1<i>H</i>-imidazo[4,5-
<i>f</i>][1,10]phenanthroline-2(3<i>H</i>)-thione
;
_chemical_name_systematic
;
2,6-dihydroxy-11,14-diazatetracyclo[11.4.0.0^2,6^.0^7,12^]heptadeca-
1(13),7(12),8,10,14,16-hexaene-4-thione
;
_space_group_IT_number 14
_symmetry_cell_setting monoclinic
_symmetry_space_group_name_Hall '-P 2ybc'
_symmetry_space_group_name_H-M 'P 1 21/c 1'
_atom_sites_solution_hydrogens geom
_atom_sites_solution_primary direct
_atom_sites_solution_secondary difmap
_audit_creation_method SHELXL-97
_cell_angle_alpha 90.00
_cell_angle_beta 100.382(5)
_cell_angle_gamma 90.00
_cell_formula_units_Z 4
_cell_length_a 11.259(4)
_cell_length_b 12.815(4)
_cell_length_c 8.565(3)
_cell_measurement_reflns_used 512
_cell_measurement_temperature 293(2)
_cell_measurement_theta_max 19.3101
_cell_measurement_theta_min 2.4307
_cell_volume 1215.6(7)
_computing_cell_refinement 'SAINT (Bruker, 2004)'
_computing_data_collection 'APEX2 (Bruker, 2004)'
_computing_data_reduction 'SAINT (Bruker, 2004)'
_computing_molecular_graphics 'SHELXTL (Sheldrick, 2008)'
_computing_publication_material 'publCIF (Westrip, 2010)'
_computing_structure_refinement 'SHELXL97 (Sheldrick, 2008)'
_computing_structure_solution 'SHELXS97 (Sheldrick, 2008)'
_diffrn_ambient_temperature 293(2)
_diffrn_measured_fraction_theta_full 0.999
_diffrn_measured_fraction_theta_max 0.999
_diffrn_measurement_device_type 'Bruker SMART APEXII CCD detector'
_diffrn_measurement_method 'phi and omega scans'
_diffrn_radiation_monochromator graphite
_diffrn_radiation_source 'fine-focus sealed tube'
_diffrn_radiation_type MoK\a
_diffrn_radiation_wavelength 0.71073
_diffrn_reflns_av_R_equivalents 0.1072
_diffrn_reflns_av_sigmaI/netI 0.1345
_diffrn_reflns_limit_h_max 15
_diffrn_reflns_limit_h_min -14
_diffrn_reflns_limit_k_max 10
_diffrn_reflns_limit_k_min -17
_diffrn_reflns_limit_l_max 10
_diffrn_reflns_limit_l_min -11
_diffrn_reflns_number 9690
_diffrn_reflns_theta_full 28.33
_diffrn_reflns_theta_max 28.33
_diffrn_reflns_theta_min 2.43
_exptl_absorpt_coefficient_mu 0.274
_exptl_absorpt_correction_T_max 0.9679
_exptl_absorpt_correction_T_min 0.9524
_exptl_absorpt_correction_type multi-scan
_exptl_absorpt_process_details '(SADABS; Sheldrick, 1996)'
_exptl_crystal_colour Colorless
_exptl_crystal_density_diffrn 1.564
_exptl_crystal_density_method 'not measured'
_exptl_crystal_description block
_exptl_crystal_F_000 592
_exptl_crystal_size_max 0.18
_exptl_crystal_size_mid 0.14
_exptl_crystal_size_min 0.12
_refine_diff_density_max 0.376
_refine_diff_density_min -0.300
_refine_ls_extinction_method none
_refine_ls_goodness_of_fit_ref 0.935
_refine_ls_hydrogen_treatment mixed
_refine_ls_matrix_type full
_refine_ls_number_parameters 191
_refine_ls_number_reflns 3035
_refine_ls_number_restraints 0
_refine_ls_restrained_S_all 0.935
_refine_ls_R_factor_all 0.1623
_refine_ls_R_factor_gt 0.0612
_refine_ls_shift/su_max 0.000
_refine_ls_shift/su_mean 0.000
_refine_ls_structure_factor_coef Fsqd
_refine_ls_weighting_details 'calc w=1/[\s^2^(Fo^2^)+(0.0587P)^2^] where P=(Fo^2^+2Fc^2^)/3'
_refine_ls_weighting_scheme calc
_refine_ls_wR_factor_gt 0.1207
_refine_ls_wR_factor_ref 0.1613
_reflns_number_gt 1325
_reflns_number_total 3035
_reflns_threshold_expression I>2sigma(I)
_cod_data_source_file bq2329.cif
_cod_data_source_block I
_cod_original_sg_symbol_H-M 'P 21/c'
_cod_database_code 2233090
_cod_database_fobs_code 2233090

loop_
_symmetry_equiv_pos_as_xyz
'x, y, z'
'-x, y+1/2, -z+1/2'
'-x, -y, -z'
'x, -y-1/2, z-1/2'

loop_
_atom_site_type_symbol
_atom_site_label
_atom_site_fract_x
_atom_site_fract_y
_atom_site_fract_z
_atom_site_U_iso_or_equiv
_atom_site_adp_type
_atom_site_calc_flag
_atom_site_refinement_flags
_atom_site_occupancy
_atom_site_symmetry_multiplicity
S S1 0.41534(9) 0.63611(8) 0.62203(12) 0.0424(3) Uani d . 1 1
O O1 0.1477(2) 0.70072(19) 0.1051(3) 0.0370(7) Uani d . 1 1
H H1O 0.0819 0.6850 0.0525 0.055 Uiso calc R 1 1
O O2 0.3623(2) 0.6130(2) 0.0847(3) 0.0452(7) Uani d . 1 1
H H2O 0.3702 0.6733 0.1168 0.068 Uiso calc R 1 1
N N1 -0.0346(3) 0.3969(2) 0.1943(4) 0.0387(8) Uani d . 1 1
N N2 0.1205(3) 0.3145(2) 0.0259(4) 0.0378(8) Uani d . 1 1
N N3 0.2442(3) 0.6720(3) 0.3648(4) 0.0351(8) Uani d . 1 1
N N4 0.3596(3) 0.5401(3) 0.3380(4) 0.0412(9) Uani d . 1 1
C C5 0.0627(3) 0.4558(3) 0.1826(4) 0.0301(8) Uani d . 1 1
C C9 0.1854(3) 0.6227(3) 0.2162(4) 0.0302(8) Uani d . 1 1
C C4 0.0789(3) 0.5553(3) 0.2417(4) 0.0269(8) Uani d . 1 1
C C7 0.2619(3) 0.4546(3) 0.0946(4) 0.0310(9) Uani d . 1 1
C C6 0.1524(3) 0.4060(3) 0.0979(4) 0.0305(9) Uani d . 1 1
C C8 0.2935(3) 0.5569(3) 0.1767(4) 0.0337(9) Uani d . 1 1
C C3 -0.0097(3) 0.5981(3) 0.3175(4) 0.0357(9) Uani d . 1 1
H H3 -0.0016 0.6652 0.3591 0.043 Uiso calc R 1 1
C C13 0.3384(3) 0.6167(3) 0.4379(4) 0.0326(9) Uani d . 1 1
C C10 0.3448(3) 0.4034(3) 0.0190(5) 0.0447(11) Uani d . 1 1
H H10 0.4196 0.4331 0.0152 0.054 Uiso calc R 1 1
C C2 -0.1093(3) 0.5385(3) 0.3291(4) 0.0405(10) Uani d . 1 1
H H2A -0.1703 0.5651 0.3777 0.049 Uiso calc R 1 1
C C1 -0.1175(3) 0.4392(3) 0.2681(5) 0.0428(10) Uani d . 1 1
H H1A -0.1846 0.3992 0.2788 0.051 Uiso calc R 1 1
C C12 0.2019(4) 0.2682(3) -0.0466(5) 0.0458(11) Uani d . 1 1
H H12 0.1808 0.2051 -0.0978 0.055 Uiso calc R 1 1
C C11 0.3136(4) 0.3072(3) -0.0505(5) 0.0503(11) Uani d . 1 1
H H11 0.3680 0.2701 -0.0988 0.060 Uiso calc R 1 1
H H4N 0.428(3) 0.503(3) 0.356(4) 0.043(11) Uiso d . 1 1
H H3N 0.203(3) 0.717(3) 0.421(4) 0.047(12) Uiso d . 1 1

loop_
_atom_site_aniso_label
_atom_site_aniso_U_11
_atom_site_aniso_U_22
_atom_site_aniso_U_33
_atom_site_aniso_U_12
_atom_site_aniso_U_13
_atom_site_aniso_U_23
S1 0.0378(5) 0.0448(7) 0.0423(6) 0.0060(5) 0.0008(4) -0.0064(5)
O1 0.0349(14) 0.0285(16) 0.0458(16) -0.0037(12) 0.0027(12) 0.0078(13)
O2 0.0439(16) 0.0358(17) 0.0624(19) -0.0067(14) 0.0269(14) -0.0091(14)
N1 0.0371(18) 0.032(2) 0.049(2) -0.0024(15) 0.0144(16) 0.0008(15)
N2 0.0457(19) 0.0283(19) 0.0409(19) -0.0063(15) 0.0117(15) -0.0059(15)
N3 0.0282(17) 0.035(2) 0.0402(19) 0.0029(15) 0.0013(14) -0.0086(16)
N4 0.0374(19) 0.039(2) 0.043(2) 0.0132(17) -0.0035(16) -0.0121(17)
C5 0.0320(19) 0.027(2) 0.0303(19) -0.0002(17) 0.0027(15) 0.0040(17)
C9 0.0324(19) 0.025(2) 0.0322(19) 0.0015(16) 0.0043(16) 0.0023(17)
C4 0.0304(19) 0.022(2) 0.0281(19) 0.0016(16) 0.0040(15) 0.0004(16)
C7 0.031(2) 0.028(2) 0.033(2) -0.0005(16) 0.0037(16) -0.0034(17)
C6 0.034(2) 0.029(2) 0.0282(19) 0.0040(17) 0.0030(16) 0.0005(16)
C8 0.0274(19) 0.036(2) 0.038(2) 0.0007(17) 0.0055(16) -0.0004(19)
C3 0.037(2) 0.029(2) 0.042(2) 0.0031(17) 0.0081(17) -0.0049(18)
C13 0.0277(19) 0.029(2) 0.041(2) -0.0016(16) 0.0061(17) -0.0037(18)
C10 0.037(2) 0.044(3) 0.056(3) -0.0013(19) 0.016(2) -0.011(2)
C2 0.032(2) 0.040(3) 0.051(3) 0.0043(19) 0.0135(18) 0.002(2)
C1 0.038(2) 0.039(3) 0.054(3) -0.0058(19) 0.0148(19) 0.009(2)
C12 0.061(3) 0.032(3) 0.047(2) -0.001(2) 0.016(2) -0.008(2)
C11 0.053(3) 0.040(3) 0.062(3) 0.005(2) 0.019(2) -0.014(2)

loop_
_atom_type_symbol
_atom_type_description
_atom_type_scat_dispersion_real
_atom_type_scat_dispersion_imag
_atom_type_scat_source
C C 0.0033 0.0016 'International Tables Vol C Tables 4.2.6.8 and 6.1.1.4'
H H 0.0000 0.0000 'International Tables Vol C Tables 4.2.6.8 and 6.1.1.4'
N N 0.0061 0.0033 'International Tables Vol C Tables 4.2.6.8 and 6.1.1.4'
O O 0.0106 0.0060 'International Tables Vol C Tables 4.2.6.8 and 6.1.1.4'
S S 0.1246 0.1234 'International Tables Vol C Tables 4.2.6.8 and 6.1.1.4'

loop_
_geom_angle_atom_site_label_1
_geom_angle_atom_site_label_2
_geom_angle_atom_site_label_3
_geom_angle
C9 O1 H1O 109.5
C8 O2 H2O 109.5
C1 N1 C5 117.1(3)
C12 N2 C6 116.9(3)
C13 N3 C9 112.0(3)
C13 N3 H3N 121(2)
C9 N3 H3N 122(2)
C13 N4 C8 111.9(3)
C13 N4 H4N 122(2)
C8 N4 H4N 121(2)
N1 C5 C4 123.3(3)
N1 C5 C6 115.3(3)
C4 C5 C6 121.4(3)
O1 C9 N3 108.6(3)
O1 C9 C4 110.7(3)
N3 C9 C4 111.3(3)
O1 C9 C8 113.0(3)
N3 C9 C8 99.9(3)
C4 C9 C8 112.8(3)
C5 C4 C3 118.5(3)
C5 C4 C9 122.0(3)
C3 C4 C9 119.4(3)
C6 C7 C10 118.1(3)
C6 C7 C8 121.3(3)
C10 C7 C8 120.5(3)
N2 C6 C7 123.2(3)
N2 C6 C5 116.7(3)
C7 C6 C5 120.1(3)
O2 C8 N4 111.6(3)
O2 C8 C7 107.0(3)
N4 C8 C7 110.6(3)
O2 C8 C9 112.1(3)
N4 C8 C9 99.1(3)
C7 C8 C9 116.4(3)
C2 C3 C4 118.4(3)
C2 C3 H3 120.8
C4 C3 H3 120.8
N3 C13 N4 107.8(3)
N3 C13 S1 126.6(3)
N4 C13 S1 125.7(3)
C11 C10 C7 118.7(4)
C11 C10 H10 120.7
C7 C10 H10 120.7
C1 C2 C3 119.2(4)
C1 C2 H2A 120.4
C3 C2 H2A 120.4
N1 C1 C2 123.5(4)
N1 C1 H1A 118.2
C2 C1 H1A 118.2
N2 C12 C11 124.3(4)
N2 C12 H12 117.8
C11 C12 H12 117.8
C12 C11 C10 118.7(4)
C12 C11 H11 120.6
C10 C11 H11 120.6

loop_
_geom_bond_atom_site_label_1
_geom_bond_atom_site_label_2
_geom_bond_distance
S1 C13 1.676(4)
O1 C9 1.393(4)
O1 H1O 0.8200
O2 C8 1.399(4)
O2 H2O 0.8200
N1 C1 1.333(4)
N1 C5 1.349(4)
N2 C12 1.335(5)
N2 C6 1.343(4)
N3 C13 1.334(4)
N3 C9 1.467(4)
N3 H3N 0.93(4)
N4 C13 1.351(4)
N4 C8 1.463(5)
N4 H4N 0.90(4)
C5 C4 1.372(5)
C5 C6 1.489(5)
C9 C4 1.524(5)
C9 C8 1.568(5)
C4 C3 1.397(5)
C7 C6 1.387(5)
C7 C10 1.392(5)
C7 C8 1.499(5)
C3 C2 1.375(5)
C3 H3 0.9300
C10 C11 1.386(5)
C10 H10 0.9300
C2 C1 1.372(5)
C2 H2A 0.9300
C1 H1A 0.9300
C12 C11 1.360(5)
C12 H12 0.9300
C11 H11 0.9300

loop_
_geom_hbond_atom_site_label_D
_geom_hbond_atom_site_label_H
_geom_hbond_atom_site_label_A
_geom_hbond_site_symmetry_A
_geom_hbond_distance_DH
_geom_hbond_distance_HA
_geom_hbond_distance_DA
_geom_hbond_angle_DHA
N3 H3N O1 4_576 0.93(4) 2.08(4) 2.980(4) 162(3)
O2 H2O S1 4_575 0.82 2.49 3.276(3) 159.9
N4 H4N S1 3_666 0.90(4) 2.48(4) 3.365(4) 166(3)
O1 H1O N1 3_565 0.82 2.33 2.930(4) 130.1
O1 H1O N2 3_565 0.82 2.26 3.032(4) 158.0

loop_
_geom_torsion_atom_site_label_1
_geom_torsion_atom_site_label_2
_geom_torsion_atom_site_label_3
_geom_torsion_atom_site_label_4
_geom_torsion
C1 N1 C5 C4 -0.3(5)
C1 N1 C5 C6 -179.4(3)
C13 N3 C9 O1 -142.9(3)
C13 N3 C9 C4 95.0(3)
C13 N3 C9 C8 -24.4(4)
N1 C5 C4 C3 -0.1(5)
C6 C5 C4 C3 178.9(3)
N1 C5 C4 C9 -175.5(3)
C6 C5 C4 C9 3.5(5)
O1 C9 C4 C5 106.4(4)
N3 C9 C4 C5 -132.8(3)
C8 C9 C4 C5 -21.4(4)
O1 C9 C4 C3 -69.0(4)
N3 C9 C4 C3 51.9(4)
C8 C9 C4 C3 163.2(3)
C12 N2 C6 C7 2.5(5)
C12 N2 C6 C5 -178.3(3)
C10 C7 C6 N2 -3.1(5)
C8 C7 C6 N2 179.9(3)
C10 C7 C6 C5 177.7(3)
C8 C7 C6 C5 0.7(5)
N1 C5 C6 N2 8.0(5)
C4 C5 C6 N2 -171.1(3)
N1 C5 C6 C7 -172.7(3)
C4 C5 C6 C7 8.1(5)
C13 N4 C8 O2 91.6(4)
C13 N4 C8 C7 -149.3(3)
C13 N4 C8 C9 -26.5(4)
C6 C7 C8 O2 -145.7(3)
C10 C7 C8 O2 37.4(4)
C6 C7 C8 N4 92.5(4)
C10 C7 C8 N4 -84.4(4)
C6 C7 C8 C9 -19.5(5)
C10 C7 C8 C9 163.6(3)
O1 C9 C8 O2 25.6(4)
N3 C9 C8 O2 -89.6(3)
C4 C9 C8 O2 152.1(3)
O1 C9 C8 N4 143.4(3)
N3 C9 C8 N4 28.3(3)
C4 C9 C8 N4 -90.0(3)
O1 C9 C8 C7 -98.1(4)
N3 C9 C8 C7 146.8(3)
C4 C9 C8 C7 28.5(4)
C5 C4 C3 C2 -0.1(5)
C9 C4 C3 C2 175.4(3)
C9 N3 C13 N4 8.9(4)
C9 N3 C13 S1 -169.8(3)
C8 N4 C13 N3 12.8(4)
C8 N4 C13 S1 -168.6(3)
C6 C7 C10 C11 0.7(6)
C8 C7 C10 C11 177.7(4)
C4 C3 C2 C1 0.8(5)
C5 N1 C1 C2 1.1(6)
C3 C2 C1 N1 -1.3(6)
C6 N2 C12 C11 0.6(6)
N2 C12 C11 C10 -2.8(6)
C7 C10 C11 C12 2.1(6)
